data_7064099
loop_
_publ_author_name
'Mizuno, Shota'
'Suzuki, Haruka'
'Kato, Kunihiko'
'Kubota, Yasuhiro'
'Inuzuka, Toshiyasu'
'Ban, Takayuki'
'Funabiki, Kazumasa'

_publ_section_title
;
 Counteranion-controlled aggregation-induced emission in
 10H-pyrido[1,2-a]-5-indolium salts: structure--property relationships and
 anion--\p+ interactions
;
_journal_issue 45
_journal_name_full 'New Journal of Chemistry'
_journal_page_first 19479
_journal_page_last 19488
_journal_paper_doi 10.1039/D5NJ03620H
_journal_volume 49
_journal_year 2025
_chemical_formula_moiety 'B F4, C14 H14 N'
_chemical_formula_sum 'C14 H14 B F4 N'
_chemical_formula_weight 283.07
_space_group_crystal_system orthorhombic
_space_group_IT_number 19
_space_group_name_Hall 'P 2ac 2ab'
_space_group_name_H-M_alt 'P 21 21 21'
_atom_sites_solution_hydrogens geom
_atom_sites_solution_primary dual
_audit_creation_date 2025-10-08
_audit_creation_method
;
Olex2 1.5
(compiled 2025.07.13 svn.rb7424aed for OlexSys, GUI svn.r7314)
;
_audit_update_record
;
2025-10-08 deposited with the CCDC.	2025-10-28 downloaded from the CCDC.
;
_cell_angle_alpha 90
_cell_angle_beta 90
_cell_angle_gamma 90
_cell_formula_units_Z 4
_cell_length_a 6.34650(10)
_cell_length_b 12.68380(10)
_cell_length_c 16.34990(10)
_cell_measurement_reflns_used 19422
_cell_measurement_temperature 100.00(10)
_cell_measurement_theta_max 69.3930
_cell_measurement_theta_min 4.3890
_cell_volume 1316.13(2)
_computing_cell_refinement 'CrysAlisPro 1.171.44.85 (Rigaku OD, 2024)'
_computing_data_collection 'CrysAlisPro system (CCD 42.73a 64-bit (release 27-10-2022))'
_computing_data_reduction 'CrysAlisPro 1.171.44.85 (Rigaku OD, 2024)'
_computing_molecular_graphics 'Olex2 1.5 (Dolomanov et al., 2009)'
_computing_publication_material 'Olex2 1.5 (Dolomanov et al., 2009)'
_computing_structure_refinement 'SHELXL 2019/3 (Sheldrick, 2015)'
_computing_structure_solution 'SHELXT 2018/2 (Sheldrick, 2018)'
_diffrn_ambient_environment N~2~
_diffrn_ambient_temperature 100.00(10)
_diffrn_detector 'Hybrid Pixel Array Detector'
_diffrn_detector_area_resol_mean 10.0000
_diffrn_detector_type HyPix3000
_diffrn_measured_fraction_theta_full 1.000
_diffrn_measured_fraction_theta_max 0.999
_diffrn_measurement_details
;
List of Runs (angles in degrees, time in seconds):

  # Type    Start    End  Width  t~exp~   \w     \q     \k     \f   Frames
#--------------------------------------------------------------------------
  1  \w    -93.00 -66.00   0.50    0.23    --  -42.24-143.00  97.00   54
  2  \w    -90.00 -36.00   0.50    0.23    --  -42.24 143.00 153.00  108
  3  \w    -57.00 -24.00   0.50    0.23    --  -42.24 127.00 -16.00   66
  4  \w     70.00 109.00   0.50    0.23    --   44.42 143.00 153.00   78
  5  \w     53.00  89.00   0.50    0.23    --   44.42-143.00  97.00   72
  6  \w     60.00  95.00   0.50    0.23    --   44.42-127.00 -92.00   70
  7  \w     17.00  43.00   0.50    0.23    --   44.42-127.00 -92.00   52
  8  \w    -86.00 -53.00   0.50    0.92    --  -97.09 127.00 -16.00   66
  9  \w   -117.00 -81.00   0.50    0.92    --  -97.09-127.00 -92.00   72
 10  \w    -79.00 -54.00   0.50    0.92    --  -97.09 143.00 153.00   50
 11  \w     90.00 115.00   0.50    0.92    --   99.28 143.00 153.00   50
 12  \w     79.00 110.00   0.50    0.92    --   99.28-143.00  97.00   62
 13  \w     74.00 100.00   0.50    0.92    --   99.28-127.00 -92.00   52
 14  \w     97.00 123.00   0.50    0.92    --   99.28 127.00 -16.00   52
 15  \w    -36.00  -7.00   0.50    0.23    --    4.00 115.00 106.29   58
 16  \w    -37.00   1.00   0.50    0.23    --   -8.00 105.00 -82.37   76
 17  \w    -16.00   9.00   0.50    0.23    --   20.00 102.00 -13.82   50
 18  \w    -15.00  10.00   0.50    0.23    --   20.00 101.00  94.88   50
 19  \w     -9.00  16.00   0.50    0.23    --   24.00  93.00-152.22   50
 20  \w      2.00  27.00   0.50    0.23    --   36.00  95.00 -34.58   50
 21  \w      2.00  27.00   0.50    0.23    --   36.00  98.00-102.61   50
 22  \w      3.00  29.00   0.50    0.23    --   36.00  97.00  15.20   52
 23  \w      2.00  27.00   0.50    0.23    --   36.00  98.00  51.53   50
 24  \w      7.00  32.00   0.50    0.23    --   40.00  93.00-160.30   50
 25  \w      6.00  31.00   0.50    0.23    --   40.00  95.00 146.35   50
 26  \w      7.00  32.00   0.50    0.23    --   40.00  93.00  89.74   50
 27  \w     10.00  35.00   0.50    0.23    --   40.00  85.00  -4.08   50
 28  \w     11.00  37.00   0.50    0.23    --   40.00  85.00 -26.18   52
 29  \w      7.00  32.00   0.50    0.23    --   40.00  93.00-140.85   50
 30  \w     10.00  35.00   0.50    0.23    --   40.00  87.00 -69.47   50
 31  \w      6.00  31.00   0.50    0.23    --   40.00  95.00 128.75   50
 32  \w    -38.00 -12.00   0.50    0.23    --  -42.24 -85.00 -34.53   52
 33  \w    -39.00 -14.00   0.50    0.23    --  -42.24 -82.00 162.66   50
 34  \w    -41.00 -16.00   0.50    0.23    --  -42.24 -75.00-107.24   50
 35  \w    -35.00  -9.00   0.50    0.23    --  -42.24 -93.00   4.42   52
 36  \w    -42.00 -15.00   0.50    0.23    --  -44.00 -83.00-146.64   54
 37  \w     14.00  39.00   0.50    0.23    --   44.00  87.00 155.60   50
 38  \w    -21.00  56.00   0.50    0.23    --   44.42 -54.00  30.00  154
 39  \w    -43.00 -18.00   0.50    0.23    --  -48.00 -90.00 139.33   50
 40  \w    -43.00 -17.00   0.50    0.23    --  -48.00 -90.00  69.02   52
 41  \w     24.00  50.00   0.50    0.23    --   48.00  70.00 -43.45   52
 42  \w     16.00  41.00   0.50    0.23    --   48.00  92.00 179.23   50
 43  \w    -51.00 -25.00   0.50    0.23    --  -48.00 -70.00  -3.23   52
 44  \w    -48.00 -23.00   0.50    0.23    --  -48.00 -70.00 175.79   50
 45  \w     23.00  48.00   0.50    0.23    --   48.00  70.00  45.98   50
 46  \w    -48.00 -22.00   0.50    0.23    --  -48.00 -74.00  74.90   52
 47  \w    -53.00 -28.00   0.50    0.23    --  -52.00 -67.00 153.55   50
 48  \w    -53.00 -28.00   0.50    0.23    --  -52.00 -68.00   5.18   50
 49  \w    -68.00 -27.00   0.50    0.23    --  -52.00 -70.00  73.75   82
 50  \w    -78.00 -29.00   0.50    0.23    --  -52.00 -64.00 -86.81   98
 51  \w    -58.00 -32.00   0.50    0.23    --  -56.00 -65.00  95.98   52
 52  \w    -59.00 -33.00   0.50    0.23    --  -56.00 -62.00 176.19   52
 53  \w     30.00  56.00   0.50    0.23    --   56.00  76.00 102.65   52
 54  \w     92.00 125.00   0.50    0.23    --   56.00  76.00 102.65   66
 55  \w   -119.00 -93.00   0.50    0.23    --  -56.00 -60.00 -69.72   52
 56  \w    -58.00 -33.00   0.50    0.23    --  -56.00 -64.00 131.81   50
 57  \w    -59.00 -34.00   0.50    0.23    --  -56.00 -60.00 -69.72   50
 58  \w    -59.00 -33.00   0.50    0.23    --  -56.00 -62.00 162.05   52
 59  \w    -70.00 -34.00   0.50    0.23    --  -56.00 -60.00-126.17   72
 60  \w    -76.00 -34.00   0.50    0.23    --  -56.00 -61.00 -13.51   84
 61  \w   -111.00 -85.00   0.50    0.23    --  -60.00 -71.00  -7.21   52
 62  \w   -114.00 -88.00   0.50    0.23    --  -60.00 -68.00 124.12   52
 63  \w    -61.00 -36.00   0.50    0.23    --  -60.00 -68.00 124.12   50
 64  \w    -60.00 -35.00   0.50    0.23    --  -60.00 -71.00  -7.21   50
 65  \w    -64.00 -36.00   0.50    0.23    --  -60.00 -66.00-156.98   56
 66  \w    -62.00 -37.00   0.50    0.23    --  -64.00 -75.00-115.34   50
 67  \w   -121.00 -96.00   0.50    0.23    --  -64.00 -75.00-115.34   50
 68  \w    -72.00 -46.00   0.50    0.23    --  -68.00 -73.00 178.31   52
 69  \w   -135.00 -42.00   0.50    0.23    --  -68.00 -74.00 -18.24  186
 70  \w    -77.00 -42.00   0.50    0.23    --  -68.00 -74.00  64.97   70
 71  \w   -122.00 -89.00   0.50    0.23    --  -68.00 -74.00  64.97   66
 72  \w    -80.00 -54.00   0.50    0.92    --  -72.00 -54.00-118.30   52
 73  \w    -77.00 -46.00   0.50    0.92    --  -72.00 -76.00 -51.62   62
 74  \w    -72.00 -46.00   0.50    0.92    --  -72.00 -73.00 151.98   52
 75  \w    -72.00 -46.00   0.50    0.92    --  -72.00 -74.00  88.19   52
 76  \w    -73.00 -47.00   0.50    0.92    --  -72.00 -71.00  36.61   52
 77  \w    -75.00 -50.00   0.50    0.92    --  -76.00 -73.00 109.67   50
 78  \w    -77.00 -51.00   0.50    0.92    --  -76.00 -73.00 125.32   52
 79  \w   -141.00-102.00   0.50    0.92    --  -76.00 -74.00-165.38   78
 80  \w    -78.00 -52.00   0.50    0.92    --  -76.00 -73.00  75.99   52
 81  \w    -82.00 -50.00   0.50    0.92    --  -76.00 -74.00-165.38   64
 82  \w    -79.00 -54.00   0.50    0.92    --  -80.00 -72.00  28.56   50
 83  \w   -133.00 -53.00   0.50    0.92    --  -80.00 -75.00 -63.91  160
 84  \w    -86.00 -54.00   0.50    0.92    --  -80.00 -74.00-139.10   64
 85  \w   -144.00 -97.00   0.50    0.92    --  -80.00 -74.00-139.10   94
 86  \w   -148.00 -94.00   0.50    0.92    --  -80.00 -72.00  28.56  108
 87  \w    -83.00 -57.00   0.50    0.92    --  -84.00 -75.00 112.46   52
 88  \w   -115.00 -57.00   0.50    0.92    --  -84.00 -75.00-100.30  116
 89  \w    -83.00 -58.00   0.50    0.92    --  -84.00 -73.00 170.15   50
 90  \w    -84.00 -59.00   0.50    0.92    --  -84.00 -71.00-173.81   50
 91  \w   -151.00-126.00   0.50    0.92    --  -84.00 -71.00-173.81   50
 92  \w   -110.00 -84.00   0.50    0.92    --  -84.00 -75.00 112.46   52
 93  \w   -151.00-117.00   0.50    0.92    --  -84.00 -73.00 170.15   68
 94  \w    -86.00 -58.00   0.50    0.92    --  -84.00 -73.00  19.29   56
 95  \w   -152.00-121.00   0.50    0.92    --  -84.00 -73.00  19.29   62
 96  \w    -87.00 -62.00   0.50    0.92    --  -88.00 -74.00 151.63   50
 97  \w   -155.00-115.00   0.50    0.92    --  -88.00 -74.00 151.63   80
 98  \w    -99.00 -61.00   0.50    0.92    --  -88.00 -77.00  89.70   76
 99  \w    -98.00 -63.00   0.50    0.92    --  -88.00 -72.00   6.49   70
100  \w   -106.00 -61.00   0.50    0.92    --  -88.00 -76.00  64.21   90
101  \w   -157.00-123.00   0.50    0.92    --  -88.00 -72.00   6.49   68
102  \w   -100.00 -70.00   0.50    0.92    --  -92.00 -67.00 -58.96   60
103  \w   -154.00-128.00   0.50    0.92    --  -92.00 -67.00 -58.96   52
104  \w   -112.00 -70.00   0.50    0.92    --  -96.00 -72.00 -14.55   84
105  \w   -143.00-118.00   0.50    0.92    --  -96.00 -72.00 -14.55   50
106  \w    -94.00 -69.00   0.50    0.92    --  -96.00 -77.00 -26.26   50
107  \w   -152.00-121.00   0.50    0.92    --  -96.00 -77.00 -26.26   62
108  \w   -143.00-118.00   0.50    0.92    --  -97.09 -77.00 150.00   50
109  \w   -146.00 -79.00   0.50    0.92    --  -97.09 -59.00-180.00  134
110  \w    -96.00 -70.00   0.50    0.92    --  -97.09 -77.00   0.00   52
111  \w   -152.00-126.00   0.50    0.92    --  -97.09 -77.00   0.00   52
112  \w   -131.00 -70.00   0.50    0.92    --  -97.09 -77.00-180.00  122
113  \w   -165.00-140.00   0.50    0.92    --  -97.09 -77.00-180.00   50
114  \w    -97.00 -71.00   0.50    0.92    --  -97.09 -77.00  49.85   52
115  \w   -165.00 -78.00   0.50    0.92    --  -97.09 -68.00  30.00  174
116  \w   -165.00-139.00   0.50    0.92    --  -97.09 -77.00  49.85   52
117  \w   -128.00 -75.00   0.50    0.92    --  -97.09 -59.00  90.00  106
118  \w   -134.00 -76.00   0.50    0.92    --  -97.09 -59.00   0.00  116
119  \w   -122.00 -72.00   0.50    0.92    --  -97.09 -77.00  90.00  100
120  \w   -165.00-129.00   0.50    0.92    --  -97.09 -77.00  90.00   72
121  \w    -95.00 -70.00   0.50    0.92    --  -97.09 -77.00 -90.00   50
122  \w   -165.00-120.00   0.50    0.92    --  -97.09 -77.00 -90.00   90
123  \w   -165.00 -73.00   0.50    0.92    --  -97.09 -68.00  60.00  184
124  \w   -105.00 -66.00   0.50    0.92    --  -97.09 117.00  60.00   78
125  \w   -154.00 -91.00   0.50    0.92    --  -97.09-117.00-120.00  126
126  \w   -167.00 -83.00   0.50    0.92    --  -97.09 -25.00  90.00  168
127  \w   -100.00 -71.00   0.50    0.92    --  -97.09 -77.00 129.95   58
128  \w   -164.00-126.00   0.50    0.92    --  -97.09 -77.00 129.95   76
129  \w   -152.00 -70.00   0.50    0.92    --  -97.09 -77.00-120.00  164
130  \w    -66.00 -34.00   0.50    0.92    --  -97.09  59.00 -90.00   64
131  \w    -95.00 -70.00   0.50    0.92    --  -97.09 -77.00-150.00   50
132  \w   -150.00-121.00   0.50    0.92    --  -97.09 -77.00-150.00   58
133  \w    -66.00 -33.00   0.50    0.92    --  -97.09  59.00-150.00   66
134  \w    -67.00 -41.00   0.50    0.92    --  -97.09  59.00-180.00   52
135  \w    -68.00 -31.00   0.50    0.92    --  -97.09  59.00 150.00   74
136  \w   -103.00 -71.00   0.50    0.92    --  -97.09 -77.00 150.00   64
137  \w   -108.00 -74.00   0.50    0.92    --  -97.09 117.00 150.00   68
138  \w   -137.00-112.00   0.50    0.92    --  -97.09-143.00  97.00   50
139  \w     51.00 101.00   0.50    0.92    --   99.28 -77.00-180.00  100
140  \w     72.00 148.00   0.50    0.92    --   99.28  77.00 -60.00  152
141  \w     72.00 157.00   0.50    0.92    --   99.28  77.00 -90.00  170
142  \w     32.00 123.00   0.50    0.92    --   99.28 -86.00  60.00  182
143  \w     35.00  67.00   0.50    0.92    --   99.28 -59.00  90.00   64
144  \w     37.00 108.00   0.50    0.92    --   99.28-144.00  30.00  142
145  \w     86.00 173.00   0.50    0.92    --   99.28  96.00-150.00  174
146  \w     88.00 124.00   0.50    0.92    --   99.28-144.00   0.00   72
147  \w     52.00  80.00   0.50    0.92    --   99.28-144.00   0.00   56
148  \w     31.00  83.00   0.50    0.92    --   99.28 -68.00-120.00  104
149  \w     73.00 161.00   0.50    0.92    --   99.28  77.00-120.00  176
150  \w     71.00  99.00   0.50    0.92    --   99.28-117.00  30.00   56
151  \w     36.00  67.00   0.50    0.92    --   99.28-117.00  30.00   62
;
_diffrn_measurement_device 'four-circle diffractometer'
_diffrn_measurement_device_type 'XtaLAB Synergy, Single source at home/near, HyPix3000'
_diffrn_measurement_method '\w scans'
_diffrn_orient_matrix_type 'CrysAlisPro convention (1999,Acta A55,543-557)'
_diffrn_orient_matrix_UB_11 -0.0054453000
_diffrn_orient_matrix_UB_12 -0.0988795000
_diffrn_orient_matrix_UB_13 -0.0547418000
_diffrn_orient_matrix_UB_21 0.0139177000
_diffrn_orient_matrix_UB_22 -0.0706233000
_diffrn_orient_matrix_UB_23 0.0765358000
_diffrn_orient_matrix_UB_31 -0.2420372000
_diffrn_orient_matrix_UB_32 -0.0017862000
_diffrn_orient_matrix_UB_33 0.0056748000
_diffrn_radiation_monochromator mirror
_diffrn_radiation_probe x-ray
_diffrn_radiation_type 'Cu K\a'
_diffrn_radiation_wavelength 1.54184
_diffrn_reflns_av_R_equivalents 0.0459
_diffrn_reflns_av_unetI/netI 0.0184
_diffrn_reflns_Laue_measured_fraction_full 1.000
_diffrn_reflns_Laue_measured_fraction_max 0.999
_diffrn_reflns_limit_h_max 6
_diffrn_reflns_limit_h_min -7
_diffrn_reflns_limit_k_max 15
_diffrn_reflns_limit_k_min -15
_diffrn_reflns_limit_l_max 19
_diffrn_reflns_limit_l_min -19
_diffrn_reflns_number 28449
_diffrn_reflns_point_group_measured_fraction_full 1.000
_diffrn_reflns_point_group_measured_fraction_max 0.998
_diffrn_reflns_theta_full 67.684
_diffrn_reflns_theta_max 69.522
_diffrn_reflns_theta_min 4.412
_diffrn_source 'micro-focus sealed X-ray tube'
_diffrn_source_type 'PhotonJet (Cu) X-ray Source'
_exptl_absorpt_coefficient_mu 1.056
_exptl_absorpt_correction_T_max 1.00000
_exptl_absorpt_correction_T_min 0.49492
_exptl_absorpt_correction_type multi-scan
_exptl_absorpt_process_details
;
CrysAlisPro 1.171.44.85 (Rigaku Oxford Diffraction, 2024)
Empirical absorption correction using spherical harmonics,
implemented in SCALE3 ABSPACK scaling algorithm.
;
_exptl_crystal_colour colourless
_exptl_crystal_colour_primary colourless
_exptl_crystal_density_diffrn 1.429
_exptl_crystal_description block
_exptl_crystal_F_000 584
_exptl_crystal_preparation DCM/Hexane
_exptl_crystal_size_max 0.16
_exptl_crystal_size_mid 0.11
_exptl_crystal_size_min 0.08
_refine_diff_density_max 0.230
_refine_diff_density_min -0.169
_refine_diff_density_rms 0.036
_refine_ls_abs_structure_details
;
 Flack x determined using 994 quotients [(I+)-(I-)]/[(I+)+(I-)]
 (Parsons, Flack and Wagner, Acta Cryst. B69 (2013) 249-259).
;
_refine_ls_abs_structure_Flack 0.04(4)
_refine_ls_extinction_method none
_refine_ls_goodness_of_fit_ref 1.048
_refine_ls_hydrogen_treatment constr
_refine_ls_matrix_type full
_refine_ls_number_parameters 183
_refine_ls_number_reflns 2475
_refine_ls_number_restraints 0
_refine_ls_restrained_S_all 1.048
_refine_ls_R_factor_all 0.0258
_refine_ls_R_factor_gt 0.0252
_refine_ls_shift/su_max 0.000
_refine_ls_shift/su_mean 0.000
_refine_ls_structure_factor_coef Fsqd
_refine_ls_weighting_details 'w=1/[\s^2^(Fo^2^)+(0.0297P)^2^+0.3433P] where P=(Fo^2^+2Fc^2^)/3'
_refine_ls_weighting_scheme calc
_refine_ls_wR_factor_gt 0.0624
_refine_ls_wR_factor_ref 0.0627
_reflns_Friedel_coverage 0.701
_reflns_Friedel_fraction_full 1.000
_reflns_Friedel_fraction_max 0.995
_reflns_number_gt 2427
_reflns_number_total 2475
_reflns_threshold_expression 'I > 2\s(I)'
_cod_data_source_file d5nj03620h2.cif
_cod_data_source_block 2e
_cod_depositor_comments 'Adding full bibliography for 7064095--7064099.cif.'
_cod_database_code 7064099
_shelx_shelxl_version_number 2019/3
_chemical_oxdiff_formula 'C H B N F'
_shelx_space_group_comment
;
The symmetry employed for this shelxl refinement is uniquely defined
by the following loop, which should always be used as a source of
symmetry information in preference to the above space-group names.
They are only intended as comments.
;
_cell_oxdiff_angle_alpha 89.9875(15)
_cell_oxdiff_angle_beta 89.9743(15)
_cell_oxdiff_angle_gamma 89.9763(16)
_cell_oxdiff_length_a 6.35288(13)
_cell_oxdiff_length_b 12.6771(2)
_cell_oxdiff_length_c 16.3422(3)
_cell_oxdiff_measurement_reflns_used 19422
_cell_oxdiff_volume 1316.14(4)
_shelx_estimated_absorpt_t_max 0.920
_shelx_estimated_absorpt_t_min 0.849
_diffrn_oxdiff_digest_od_ed
;

;
_olex2_refinement_description
;
1.a Aromatic/amide H refined with riding coordinates:
 C2(H2), C11(H11), C3(H3), C1(H1), C9(H9), C8(H8), C4(H4), C10(H10)
1.b Idealised Me refined as rotating group:
 C13(H13A,H13B,H13C), C14(H14A,H14B,H14C)
;
_olex2_submission_special_instructions 'No special instructions were received'
_oxdiff_exptl_absorpt_empirical_details
;
Empirical correction (ABSPACK) includes:
- Absorption correction using spherical harmonics
- Frame scaling
;
_oxdiff_exptl_absorpt_empirical_full_max 1.921
_oxdiff_exptl_absorpt_empirical_full_min 0.638

loop_
_space_group_symop_operation_xyz
'x, y, z'
'-x+1/2, -y, z+1/2'
'-x, y+1/2, -z+1/2'
'x+1/2, -y+1/2, -z'

loop_
_atom_site_label
_atom_site_type_symbol
_atom_site_fract_x
_atom_site_fract_y
_atom_site_fract_z
_atom_site_U_iso_or_equiv
_atom_site_adp_type
_atom_site_occupancy
_atom_site_site_symmetry_order
_atom_site_calc_flag
_atom_site_refinement_flags_posn
_atom_site_refinement_flags_adp
_atom_site_refinement_flags_occupancy
_atom_site_disorder_assembly
_atom_site_disorder_group
F1 F 0.61416(19) 0.69947(8) 0.63552(6) 0.0260(3) Uani 1 1 d . . . . .
F2 F 0.57981(19) 0.84600(8) 0.71448(6) 0.0263(3) Uani 1 1 d . . . . .
F3 F 0.4650(2) 0.68759(10) 0.76211(7) 0.0382(3) Uani 1 1 d . . . . .
F4 F 0.8152(2) 0.72063(10) 0.74942(8) 0.0395(3) Uani 1 1 d . . . . .
N1 N 0.4186(2) 0.50186(11) 0.56843(8) 0.0138(3) Uani 1 1 d . . . . .
C5 C 0.3622(3) 0.54381(12) 0.49485(10) 0.0143(3) Uani 1 1 d . . . . .
C12 C 0.6089(3) 0.44107(12) 0.55975(10) 0.0148(3) Uani 1 1 d . . . . .
C7 C 0.6679(3) 0.44377(12) 0.47797(10) 0.0148(3) Uani 1 1 d . . . . .
C2 C 0.1294(3) 0.57890(14) 0.63447(11) 0.0202(4) Uani 1 1 d . . . . .
H2 H 0.049221 0.591177 0.682612 0.024 Uiso 1 1 calc R U . . .
C11 C 0.7185(3) 0.38799(13) 0.61991(11) 0.0182(4) Uani 1 1 d . . . . .
H11 H 0.672892 0.387422 0.675260 0.022 Uiso 1 1 calc R U . . .
C3 C 0.0661(3) 0.62266(13) 0.56025(11) 0.0189(4) Uani 1 1 d . . . . .
H3 H -0.057564 0.664753 0.557803 0.023 Uiso 1 1 calc R U . . .
C1 C 0.3082(3) 0.51790(13) 0.63777(10) 0.0174(4) Uani 1 1 d . . . . .
H1 H 0.353179 0.487625 0.687967 0.021 Uiso 1 1 calc R U . . .
C9 C 0.9614(3) 0.33551(13) 0.51300(11) 0.0197(4) Uani 1 1 d . . . . .
H9 H 1.084577 0.298041 0.497353 0.024 Uiso 1 1 calc R U . . .
C6 C 0.5155(3) 0.51061(13) 0.42909(10) 0.0149(3) Uani 1 1 d . . . . .
C8 C 0.8466(3) 0.38943(13) 0.45359(11) 0.0178(4) Uani 1 1 d . . . . .
H8 H 0.889651 0.388943 0.397945 0.021 Uiso 1 1 calc R U . . .
C4 C 0.1833(3) 0.60488(13) 0.48983(10) 0.0172(4) Uani 1 1 d . . . . .
H4 H 0.140775 0.634385 0.439038 0.021 Uiso 1 1 calc R U . . .
C10 C 0.8999(3) 0.33524(13) 0.59473(11) 0.0202(4) Uani 1 1 d . . . . .
H10 H 0.982688 0.298590 0.633892 0.024 Uiso 1 1 calc R U . . .
C13 C 0.4003(3) 0.44683(14) 0.36274(10) 0.0210(4) Uani 1 1 d . . . . .
H13A H 0.325460 0.387732 0.388177 0.032 Uiso 1 1 calc R U . . .
H13B H 0.503038 0.419683 0.323255 0.032 Uiso 1 1 calc R U . . .
H13C H 0.299051 0.492421 0.334514 0.032 Uiso 1 1 calc R U . . .
C14 C 0.6248(3) 0.60671(14) 0.39066(11) 0.0223(4) Uani 1 1 d . . . . .
H14A H 0.520879 0.648932 0.360785 0.033 Uiso 1 1 calc R U . . .
H14B H 0.734595 0.582760 0.352825 0.033 Uiso 1 1 calc R U . . .
H14C H 0.688650 0.649699 0.433854 0.033 Uiso 1 1 calc R U . . .
B1 B 0.6172(3) 0.73722(15) 0.71593(12) 0.0181(4) Uani 1 1 d . . . . .

loop_
_atom_site_aniso_label
_atom_site_aniso_U_11
_atom_site_aniso_U_22
_atom_site_aniso_U_33
_atom_site_aniso_U_23
_atom_site_aniso_U_13
_atom_site_aniso_U_12
F1 0.0345(7) 0.0245(5) 0.0189(5) -0.0057(4) 0.0062(5) -0.0065(5)
F2 0.0353(7) 0.0194(5) 0.0243(5) -0.0012(4) 0.0017(5) 0.0047(5)
F3 0.0505(8) 0.0395(7) 0.0248(6) -0.0034(5) 0.0134(6) -0.0229(6)
F4 0.0321(7) 0.0453(8) 0.0412(7) -0.0017(6) -0.0128(6) 0.0141(6)
N1 0.0145(7) 0.0137(6) 0.0132(7) -0.0010(5) 0.0000(5) -0.0024(6)
C5 0.0168(9) 0.0127(7) 0.0134(7) -0.0006(6) -0.0004(7) -0.0031(7)
C12 0.0136(8) 0.0131(7) 0.0176(8) -0.0005(6) -0.0002(7) -0.0011(7)
C7 0.0159(9) 0.0123(7) 0.0162(8) -0.0003(6) -0.0005(7) -0.0022(7)
C2 0.0197(9) 0.0230(8) 0.0178(8) -0.0053(7) 0.0045(7) -0.0025(7)
C11 0.0196(9) 0.0175(8) 0.0176(8) 0.0016(7) -0.0024(7) -0.0039(7)
C3 0.0164(9) 0.0168(8) 0.0234(9) -0.0049(7) 0.0007(7) 0.0004(7)
C1 0.0211(9) 0.0188(8) 0.0124(8) -0.0020(6) 0.0012(7) -0.0016(7)
C9 0.0157(9) 0.0146(7) 0.0289(9) -0.0010(7) 0.0005(7) 0.0000(7)
C6 0.0160(9) 0.0153(7) 0.0134(8) -0.0001(6) 0.0011(7) 0.0013(7)
C8 0.0168(9) 0.0160(8) 0.0205(8) -0.0004(7) 0.0015(7) -0.0015(7)
C4 0.0182(9) 0.0162(8) 0.0173(8) -0.0005(6) -0.0017(7) 0.0000(7)
C10 0.0201(9) 0.0145(8) 0.0261(9) 0.0039(7) -0.0058(8) -0.0014(7)
C13 0.0229(10) 0.0248(9) 0.0154(8) -0.0045(7) -0.0030(8) 0.0048(8)
C14 0.0222(10) 0.0210(8) 0.0238(8) 0.0071(7) 0.0042(8) 0.0007(8)
B1 0.0213(10) 0.0166(9) 0.0165(9) 0.0006(7) 0.0015(9) 0.0003(8)

loop_
_atom_type_symbol
_atom_type_description
_atom_type_scat_dispersion_real
_atom_type_scat_dispersion_imag
_atom_type_scat_source
C C 0.0181 0.0091 'International Tables Vol C Tables 4.2.6.8 and 6.1.1.4'
H H 0.0000 0.0000 'International Tables Vol C Tables 4.2.6.8 and 6.1.1.4'
B B 0.0090 0.0039 'International Tables Vol C Tables 4.2.6.8 and 6.1.1.4'
F F 0.0727 0.0534 'International Tables Vol C Tables 4.2.6.8 and 6.1.1.4'
N N 0.0311 0.0180 'International Tables Vol C Tables 4.2.6.8 and 6.1.1.4'

loop_
_exptl_crystal_face_index_h
_exptl_crystal_face_index_k
_exptl_crystal_face_index_l
_exptl_crystal_face_perp_dist
0 -6 7 0.0418
4 -1 0 0.0690
0 6 -7 0.0627
-4 0 1 0.0835
0 -5 -8 0.0342
4 0 -1 0.0763
0 5 8 0.0456

loop_
_geom_angle_atom_site_label_1
_geom_angle_atom_site_label_2
_geom_angle_atom_site_label_3
_geom_angle
_geom_angle_site_symmetry_1
_geom_angle_site_symmetry_3
_geom_angle_publ_flag
C5 N1 C12 110.00(13) . . ?
C1 N1 C5 123.16(15) . . ?
C1 N1 C12 126.83(14) . . ?
N1 C5 C6 110.53(14) . . ?
N1 C5 C4 119.25(15) . . ?
C4 C5 C6 130.21(15) . . ?
C7 C12 N1 107.93(14) . . ?
C11 C12 N1 127.85(15) . . ?
C11 C12 C7 124.22(17) . . ?
C12 C7 C6 110.46(15) . . ?
C8 C7 C12 119.03(16) . . ?
C8 C7 C6 130.51(15) . . ?
C3 C2 H2 120.1 . . ?
C1 C2 H2 120.1 . . ?
C1 C2 C3 119.75(16) . . ?
C12 C11 H11 122.0 . . ?
C12 C11 C10 116.09(16) . . ?
C10 C11 H11 122.0 . . ?
C2 C3 H3 119.9 . . ?
C4 C3 C2 120.18(17) . . ?
C4 C3 H3 119.9 . . ?
N1 C1 C2 118.75(16) . . ?
N1 C1 H1 120.6 . . ?
C2 C1 H1 120.6 . . ?
C8 C9 H9 119.2 . . ?
C10 C9 H9 119.2 . . ?
C10 C9 C8 121.57(18) . . ?
C5 C6 C7 101.06(13) . . ?
C5 C6 C13 110.06(14) . . ?
C5 C6 C14 111.15(14) . . ?
C7 C6 C13 112.42(13) . . ?
C7 C6 C14 111.79(15) . . ?
C14 C6 C13 110.08(14) . . ?
C7 C8 C9 118.13(16) . . ?
C7 C8 H8 120.9 . . ?
C9 C8 H8 120.9 . . ?
C5 C4 C3 118.91(16) . . ?
C5 C4 H4 120.5 . . ?
C3 C4 H4 120.5 . . ?
C11 C10 H10 119.5 . . ?
C9 C10 C11 120.94(17) . . ?
C9 C10 H10 119.5 . . ?
C6 C13 H13A 109.5 . . ?
C6 C13 H13B 109.5 . . ?
C6 C13 H13C 109.5 . . ?
H13A C13 H13B 109.5 . . ?
H13A C13 H13C 109.5 . . ?
H13B C13 H13C 109.5 . . ?
C6 C14 H14A 109.5 . . ?
C6 C14 H14B 109.5 . . ?
C6 C14 H14C 109.5 . . ?
H14A C14 H14B 109.5 . . ?
H14A C14 H14C 109.5 . . ?
H14B C14 H14C 109.5 . . ?
F1 B1 F2 108.60(14) . . ?
F3 B1 F1 110.42(15) . . ?
F3 B1 F2 109.91(16) . . ?
F3 B1 F4 110.46(15) . . ?
F4 B1 F1 109.36(16) . . ?
F4 B1 F2 108.04(16) . . ?

loop_
_geom_bond_atom_site_label_1
_geom_bond_atom_site_label_2
_geom_bond_distance
_geom_bond_site_symmetry_2
_geom_bond_publ_flag
F1 B1 1.399(2) . ?
F2 B1 1.400(2) . ?
F3 B1 1.378(2) . ?
F4 B1 1.387(3) . ?
N1 C5 1.363(2) . ?
N1 C12 1.440(2) . ?
N1 C1 1.348(2) . ?
C5 C6 1.510(2) . ?
C5 C4 1.377(3) . ?
C12 C7 1.389(2) . ?
C12 C11 1.380(2) . ?
C7 C6 1.514(2) . ?
C7 C8 1.386(3) . ?
C2 H2 0.9500 . ?
C2 C3 1.394(3) . ?
C2 C1 1.375(3) . ?
C11 H11 0.9500 . ?
C11 C10 1.394(3) . ?
C3 H3 0.9500 . ?
C3 C4 1.389(3) . ?
C1 H1 0.9500 . ?
C9 H9 0.9500 . ?
C9 C8 1.393(3) . ?
C9 C10 1.392(3) . ?
C6 C13 1.538(2) . ?
C6 C14 1.537(2) . ?
C8 H8 0.9500 . ?
C4 H4 0.9500 . ?
C10 H10 0.9500 . ?
C13 H13A 0.9800 . ?
C13 H13B 0.9800 . ?
C13 H13C 0.9800 . ?
C14 H14A 0.9800 . ?
C14 H14B 0.9800 . ?
C14 H14C 0.9800 . ?

loop_
_geom_torsion_atom_site_label_1
_geom_torsion_atom_site_label_2
_geom_torsion_atom_site_label_3
_geom_torsion_atom_site_label_4
_geom_torsion
_geom_torsion_site_symmetry_1
_geom_torsion_site_symmetry_2
_geom_torsion_site_symmetry_3
_geom_torsion_site_symmetry_4
_geom_torsion_publ_flag
N1 C5 C6 C7 -0.38(17) . . . . ?
N1 C5 C6 C13 118.63(15) . . . . ?
N1 C5 C6 C14 -119.15(15) . . . . ?
N1 C5 C4 C3 0.5(2) . . . . ?
N1 C12 C7 C6 1.24(18) . . . . ?
N1 C12 C7 C8 -179.17(15) . . . . ?
N1 C12 C11 C10 -179.76(15) . . . . ?
C5 N1 C12 C7 -1.50(18) . . . . ?
C5 N1 C12 C11 178.69(16) . . . . ?
C5 N1 C1 C2 0.4(2) . . . . ?
C12 N1 C5 C6 1.15(18) . . . . ?
C12 N1 C5 C4 179.90(15) . . . . ?
C12 N1 C1 C2 179.77(15) . . . . ?
C12 C7 C6 C5 -0.55(18) . . . . ?
C12 C7 C6 C13 -117.85(16) . . . . ?
C12 C7 C6 C14 117.75(16) . . . . ?
C12 C7 C8 C9 -1.0(2) . . . . ?
C12 C11 C10 C9 -1.2(3) . . . . ?
C7 C12 C11 C10 0.5(3) . . . . ?
C2 C3 C4 C5 -0.1(3) . . . . ?
C11 C12 C7 C6 -178.95(15) . . . . ?
C11 C12 C7 C8 0.7(3) . . . . ?
C3 C2 C1 N1 0.0(3) . . . . ?
C1 N1 C5 C6 -179.38(15) . . . . ?
C1 N1 C5 C4 -0.6(2) . . . . ?
C1 N1 C12 C7 179.07(16) . . . . ?
C1 N1 C12 C11 -0.7(3) . . . . ?
C1 C2 C3 C4 -0.1(3) . . . . ?
C6 C5 C4 C3 178.95(16) . . . . ?
C6 C7 C8 C9 178.54(16) . . . . ?
C8 C7 C6 C5 179.91(17) . . . . ?
C8 C7 C6 C13 62.6(2) . . . . ?
C8 C7 C6 C14 -61.8(2) . . . . ?
C8 C9 C10 C11 0.9(3) . . . . ?
C4 C5 C6 C7 -178.95(17) . . . . ?
C4 C5 C6 C13 -59.9(2) . . . . ?
C4 C5 C6 C14 62.3(2) . . . . ?
C10 C9 C8 C7 0.2(3) . . . . ?

loop_
_exptl_oxdiff_crystal_face_indexfrac_h
_exptl_oxdiff_crystal_face_indexfrac_k
_exptl_oxdiff_crystal_face_indexfrac_l
_exptl_oxdiff_crystal_face_x
_exptl_oxdiff_crystal_face_y
_exptl_oxdiff_crystal_face_z
0.0587 -6.2123 6.9532 0.2333 0.9717 0.0364
4.1086 -0.6702 0.2712 0.0290 0.1253 -0.9917
-0.1210 6.2131 -6.9467 -0.2334 -0.9721 -0.0212
-4.1172 -0.1684 0.5546 0.0087 -0.0030 1.0000
-0.1101 -5.3943 -8.0075 0.9723 -0.2334 -0.0092
4.0858 -0.3692 -1.3486 0.0881 -0.0203 -0.9959
-0.0614 5.3826 8.0236 -0.9711 0.2331 0.0508
